data_7016507
loop_
_publ_author_name
'Liu, Xiao-Min'
'Xie, Lin-Hua'
'Lin, Jian-Bin'
'Lin, Rui-Biao'
'Zhang, Jie-Peng'
'Chen, Xiao-Ming'

_publ_section_title
;
 Flexible porous coordination polymers constructed from
 1,2-bis(4-pyridyl)hydrazine via solvothermal in situ reduction of
 4,4'-azopyridine.
;
_journal_issue 34
_journal_name_full 'Dalton transactions (Cambridge, England : 2003)'
_journal_page_first 8549
_journal_page_last 8554
_journal_paper_doi 10.1039/c1dt10682a
_journal_volume 40
_journal_year 2011
_chemical_formula_sum 'C20 H22 N4 O6 Zn'
_chemical_formula_weight 479.79
_chemical_name_systematic
;
?
;
_space_group_IT_number 52
_symmetry_cell_setting orthorhombic
_symmetry_space_group_name_Hall '-P 2a 2bc'
_symmetry_space_group_name_H-M 'P n n a'
_atom_sites_solution_hydrogens geom
_atom_sites_solution_primary direct
_atom_sites_solution_secondary difmap
_audit_creation_method SHELXL-97
_cell_angle_alpha 90.00
_cell_angle_beta 90.00
_cell_angle_gamma 90.00
_cell_formula_units_Z 8
_cell_length_a 29.50(2)
_cell_length_b 14.724(13)
_cell_length_c 10.274(9)
_cell_measurement_temperature 293(2)
_cell_volume 4463(6)
_computing_cell_refinement 'Bruker SMART'
_computing_data_collection 'Bruker SMART'
_computing_data_reduction 'Bruker SAINT'
_computing_molecular_graphics 'Bruker SHELXTL'
_computing_publication_material 'Bruker SHELXTL'
_computing_structure_refinement 'SHELXL-97 (Sheldrick, 1997)'
_computing_structure_solution 'SHELXS-97 (Sheldrick, 1990)'
_diffrn_ambient_temperature 293(2)
_diffrn_measured_fraction_theta_full 0.983
_diffrn_measured_fraction_theta_max 0.983
_diffrn_measurement_device_type 'CCD area detector'
_diffrn_measurement_method 'phi and omega scans'
_diffrn_radiation_monochromator graphite
_diffrn_radiation_source 'fine-focus sealed tube'
_diffrn_radiation_type MoK\a
_diffrn_radiation_wavelength 0.71073
_diffrn_reflns_av_R_equivalents 0.0697
_diffrn_reflns_av_sigmaI/netI 0.0959
_diffrn_reflns_limit_h_max 28
_diffrn_reflns_limit_h_min -36
_diffrn_reflns_limit_k_max 7
_diffrn_reflns_limit_k_min -18
_diffrn_reflns_limit_l_max 11
_diffrn_reflns_limit_l_min -12
_diffrn_reflns_number 15206
_diffrn_reflns_theta_full 26.00
_diffrn_reflns_theta_max 26.00
_diffrn_reflns_theta_min 1.38
_exptl_absorpt_coefficient_mu 1.143
_exptl_absorpt_correction_T_max 0.8121
_exptl_absorpt_correction_T_min 0.7631
_exptl_absorpt_correction_type multi-scan
_exptl_absorpt_process_details 'Blessing, R. H. (1995) Acta Cryst. A51, 33-38.'
_exptl_crystal_colour colorless
_exptl_crystal_density_diffrn 1.428
_exptl_crystal_description block
_exptl_crystal_F_000 1984
_exptl_crystal_size_max 0.25
_exptl_crystal_size_mid 0.21
_exptl_crystal_size_min 0.19
_platon_squeeze_details
;
;
_refine_diff_density_max 0.308
_refine_diff_density_min -0.320
_refine_diff_density_rms 0.070
_refine_ls_extinction_method none
_refine_ls_goodness_of_fit_ref 1.005
_refine_ls_hydrogen_treatment constr
_refine_ls_matrix_type full
_refine_ls_number_parameters 245
_refine_ls_number_reflns 4324
_refine_ls_number_restraints 0
_refine_ls_restrained_S_all 1.005
_refine_ls_R_factor_all 0.1532
_refine_ls_R_factor_gt 0.0600
_refine_ls_shift/su_max 0.000
_refine_ls_shift/su_mean 0.000
_refine_ls_structure_factor_coef Fsqd
_refine_ls_weighting_details 'calc w=1/[\s^2^(Fo^2^)+(0.0580P)^2^+0.0000P] where P=(Fo^2^+2Fc^2^)/3'
_refine_ls_weighting_scheme calc
_refine_ls_wR_factor_gt 0.1476
_refine_ls_wR_factor_ref 0.1677
_reflns_number_gt 1660
_reflns_number_total 4324
_reflns_threshold_expression >2sigma(I)
_cod_data_source_file c1dt10682a.txt
_cod_data_source_block 1b
_cod_depositor_comments
;
The following automatic conversions were performed:

'_symmetry_cell_setting' value 'Orthorhombic' changed to
'orthorhombic' according to
/home/saulius/struct/CIF-dictionaries/cif_core.dic dictionary named
'cif_core.dic' version 2.4.1 from 2010-06-29.

Automatic conversion script
Id: cif_fix_values 1715 2011-07-08 13:25:40Z adriana 
;
_cod_original_cell_volume 4463(7)
_cod_original_sg_symbol_H-M Pnna
_cod_database_code 7016507

loop_
_symmetry_equiv_pos_as_xyz
'x, y, z'
'-x+1/2, -y, z'
'-x+1/2, y+1/2, -z+1/2'
'x, -y+1/2, -z+1/2'
'-x, -y, -z'
'x-1/2, y, -z'
'x-1/2, -y-1/2, z-1/2'
'-x, y-1/2, z-1/2'

loop_
_atom_site_label
_atom_site_type_symbol
_atom_site_fract_x
_atom_site_fract_y
_atom_site_fract_z
_atom_site_U_iso_or_equiv
_atom_site_adp_type
_atom_site_occupancy
_atom_site_symmetry_multiplicity
_atom_site_calc_flag
_atom_site_refinement_flags
Zn1 Zn 0.47203(3) 1.2500 0.7500 0.0620(3) Uani 1 2 d S
Zn2 Zn 0.75755(3) 0.7500 0.7500 0.0627(3) Uani 1 2 d S
C1 C 0.4368(2) 1.1164(5) 0.9059(6) 0.0659(17) Uani 1 1 d .
C2 C 0.40202(18) 1.0532(4) 0.9658(6) 0.0649(17) Uani 1 1 d .
C3 C 0.35731(18) 1.0542(5) 0.9246(6) 0.0758(19) Uani 1 1 d .
H3A H 0.3485 1.0933 0.8582 0.091 Uiso 1 1 calc R
C4 C 0.3260(2) 0.9979(6) 0.9814(8) 0.097(3) Uani 1 1 d .
H4A H 0.2961 0.9995 0.9529 0.116 Uiso 1 1 calc R
C5 C 0.3379(2) 0.9390(5) 1.0798(8) 0.084(2) Uani 1 1 d .
C6 C 0.3821(2) 0.9389(5) 1.1212(7) 0.088(2) Uani 1 1 d .
H6A H 0.3908 0.9000 1.1880 0.105 Uiso 1 1 calc R
C7 C 0.41401(19) 0.9956(5) 1.0656(6) 0.076(2) Uani 1 1 d .
H7A H 0.4437 0.9949 1.0957 0.091 Uiso 1 1 calc R
C8 C 0.3041(4) 0.8753(7) 1.1383(12) 0.132(5) Uani 1 1 d .
C9 C 0.5461(2) 1.2229(4) 0.5600(7) 0.084(2) Uani 1 1 d .
H9A H 0.5451 1.2860 0.5565 0.101 Uiso 1 1 calc R
C10 C 0.5785(2) 1.1790(5) 0.4879(8) 0.100(2) Uani 1 1 d .
H10A H 0.5993 1.2122 0.4394 0.120 Uiso 1 1 calc R
C11 C 0.5801(2) 1.0844(6) 0.4876(7) 0.088(2) Uani 1 1 d .
C12 C 0.5499(2) 1.0388(5) 0.5703(7) 0.0771(19) Uani 1 1 d .
H12A H 0.5511 0.9759 0.5780 0.092 Uiso 1 1 calc R
C13 C 0.51858(19) 1.0871(5) 0.6395(6) 0.0689(17) Uani 1 1 d .
H13A H 0.4983 1.0552 0.6916 0.083 Uiso 1 1 calc R
C14 C 0.64817(19) 0.9067(5) 0.4884(7) 0.077(2) Uani 1 1 d .
C15 C 0.6722(2) 0.9532(5) 0.5829(7) 0.0757(19) Uani 1 1 d .
H15A H 0.6675 1.0146 0.5994 0.091 Uiso 1 1 calc R
C16 C 0.70327(18) 0.9030(5) 0.6506(6) 0.0741(19) Uani 1 1 d .
H16A H 0.7194 0.9331 0.7153 0.089 Uiso 1 1 calc R
C17 C 0.68899(18) 0.7744(4) 0.5431(6) 0.0728(19) Uani 1 1 d .
H17A H 0.6948 0.7132 0.5284 0.087 Uiso 1 1 calc R
C18 C 0.65654(18) 0.8151(5) 0.4702(6) 0.0758(19) Uani 1 1 d .
H18A H 0.6402 0.7821 0.4089 0.091 Uiso 1 1 calc R
N1 N 0.51546(14) 1.1791(4) 0.6365(5) 0.0664(14) Uani 1 1 d .
N2 N 0.61103(17) 1.0412(5) 0.4115(6) 0.0977(19) Uani 1 1 d .
H2A H 0.6283 1.0722 0.3608 0.117 Uiso 1 1 calc R
N3 N 0.61482(17) 0.9473(5) 0.4151(6) 0.0955(18) Uani 1 1 d .
H3B H 0.5962 0.9144 0.3712 0.115 Uiso 1 1 calc R
N4 N 0.71279(14) 0.8164(3) 0.6338(5) 0.0673(14) Uani 1 1 d .
O1 O 0.42526(12) 1.1593(3) 0.8068(4) 0.0754(12) Uani 1 1 d .
O2 O 0.47516(14) 1.1203(4) 0.9540(5) 0.1080(17) Uani 1 1 d .
O3 O 0.3102(2) 0.8508(4) 1.2495(8) 0.157(3) Uani 1 1 d .
O4 O 0.2717(2) 0.8527(6) 1.0803(9) 0.233(5) Uani 1 1 d .

loop_
_atom_site_aniso_label
_atom_site_aniso_U_11
_atom_site_aniso_U_22
_atom_site_aniso_U_33
_atom_site_aniso_U_23
_atom_site_aniso_U_13
_atom_site_aniso_U_12
Zn1 0.0508(5) 0.0514(7) 0.0838(7) 0.0021(6) 0.000 0.000
Zn2 0.0488(5) 0.0558(7) 0.0835(7) -0.0179(6) 0.000 0.000
C1 0.060(4) 0.071(5) 0.067(5) 0.004(4) -0.001(3) -0.007(3)
C2 0.060(4) 0.057(4) 0.077(5) -0.012(4) 0.022(3) -0.015(3)
C3 0.058(4) 0.086(6) 0.083(5) 0.004(4) 0.001(3) -0.001(4)
C4 0.060(4) 0.103(7) 0.126(7) -0.026(5) 0.015(5) -0.024(4)
C5 0.070(5) 0.062(5) 0.119(7) -0.018(5) 0.027(4) -0.017(4)
C6 0.092(5) 0.061(5) 0.111(6) 0.022(4) 0.028(4) 0.010(4)
C7 0.061(4) 0.082(5) 0.086(5) 0.033(4) 0.005(4) -0.016(3)
C8 0.132(8) 0.094(8) 0.169(11) -0.037(8) 0.106(9) -0.049(6)
C9 0.073(4) 0.046(5) 0.132(6) 0.018(4) 0.009(4) 0.005(3)
C10 0.076(4) 0.078(6) 0.147(7) 0.022(5) 0.047(4) 0.036(4)
C11 0.075(5) 0.084(6) 0.106(6) 0.019(5) -0.002(4) 0.028(4)
C12 0.079(4) 0.058(5) 0.095(5) -0.012(4) -0.004(4) 0.023(4)
C13 0.068(4) 0.052(5) 0.086(5) 0.008(4) 0.001(3) -0.002(3)
C14 0.063(4) 0.088(6) 0.080(5) 0.003(5) 0.005(4) 0.033(4)
C15 0.087(4) 0.049(5) 0.091(5) -0.028(4) -0.003(4) 0.005(4)
C16 0.059(4) 0.078(6) 0.085(5) -0.017(4) -0.003(3) 0.001(4)
C17 0.059(3) 0.055(5) 0.104(5) -0.017(4) -0.019(3) 0.018(3)
C18 0.062(4) 0.069(5) 0.097(5) -0.029(4) -0.004(3) 0.008(3)
N1 0.056(3) 0.057(4) 0.086(4) 0.002(3) -0.001(3) 0.005(3)
N2 0.104(4) 0.076(5) 0.113(5) 0.016(4) 0.033(4) 0.044(4)
N3 0.093(4) 0.084(5) 0.110(5) -0.006(4) 0.002(4) 0.027(4)
N4 0.061(3) 0.045(4) 0.096(4) -0.025(3) -0.002(3) 0.000(3)
O1 0.077(3) 0.062(3) 0.088(3) 0.019(2) 0.009(2) 0.003(2)
O2 0.083(3) 0.125(5) 0.116(4) 0.037(3) -0.012(3) -0.050(3)
O3 0.140(5) 0.075(4) 0.255(8) 0.011(6) 0.115(6) -0.016(3)
O4 0.168(6) 0.275(11) 0.255(10) -0.093(7) 0.080(6) -0.169(7)

loop_
_atom_type_symbol
_atom_type_description
_atom_type_scat_dispersion_real
_atom_type_scat_dispersion_imag
_atom_type_scat_source
C C 0.0033 0.0016 'International Tables Vol C Tables 4.2.6.8 and 6.1.1.4'
H H 0.0000 0.0000 'International Tables Vol C Tables 4.2.6.8 and 6.1.1.4'
N N 0.0061 0.0033 'International Tables Vol C Tables 4.2.6.8 and 6.1.1.4'
O O 0.0106 0.0060 'International Tables Vol C Tables 4.2.6.8 and 6.1.1.4'
Zn Zn 0.2839 1.4301 'International Tables Vol C Tables 4.2.6.8 and 6.1.1.4'

loop_
_geom_angle_atom_site_label_1
_geom_angle_atom_site_label_2
_geom_angle_atom_site_label_3
_geom_angle
_geom_angle_site_symmetry_1
_geom_angle_site_symmetry_3
O1 Zn1 O1 93.1(2) . 4_576
O1 Zn1 N1 127.68(19) . 4_576
O1 Zn1 N1 105.1(2) 4_576 4_576
O1 Zn1 N1 105.1(2) . .
O1 Zn1 N1 127.68(19) 4_576 .
N1 Zn1 N1 101.4(3) 4_576 .
N4 Zn2 N4 98.9(3) . 4_566
N4 Zn2 O3 98.0(2) . 6_657
N4 Zn2 O3 143.3(3) 4_566 6_657
N4 Zn2 O3 143.3(3) . 7_675
N4 Zn2 O3 98.0(2) 4_566 7_675
O3 Zn2 O3 87.4(4) 6_657 7_675
N4 Zn2 O4 89.4(2) . 7_675
N4 Zn2 O4 104.0(3) 4_566 7_675
O3 Zn2 O4 108.6(3) 6_657 7_675
O3 Zn2 O4 54.8(3) 7_675 7_675
N4 Zn2 O4 104.0(3) . 6_657
N4 Zn2 O4 89.4(2) 4_566 6_657
O3 Zn2 O4 54.8(3) 6_657 6_657
O3 Zn2 O4 108.6(3) 7_675 6_657
O4 Zn2 O4 159.5(4) 7_675 6_657
N4 Zn2 C8 105.3(3) . 6_657
N4 Zn2 C8 115.5(3) 4_566 6_657
O3 Zn2 C8 27.9(3) 6_657 6_657
O3 Zn2 C8 96.3(3) 7_675 6_657
O4 Zn2 C8 134.4(4) 7_675 6_657
O4 Zn2 C8 27.2(3) 6_657 6_657
N4 Zn2 C8 115.5(3) . 7_675
N4 Zn2 C8 105.3(3) 4_566 7_675
O3 Zn2 C8 96.3(3) 6_657 7_675
O3 Zn2 C8 27.9(3) 7_675 7_675
O4 Zn2 C8 27.2(3) 7_675 7_675
O4 Zn2 C8 134.4(4) 6_657 7_675
C8 Zn2 C8 115.4(6) 6_657 7_675
O2 C1 O1 123.6(6) . .
O2 C1 C2 119.1(6) . .
O1 C1 C2 117.3(6) . .
C7 C2 C3 118.6(6) . .
C7 C2 C1 120.4(6) . .
C3 C2 C1 120.9(6) . .
C4 C3 C2 120.3(7) . .
C3 C4 C5 121.4(7) . .
C6 C5 C4 118.1(7) . .
C6 C5 C8 120.6(9) . .
C4 C5 C8 121.3(9) . .
C5 C6 C7 121.2(6) . .
C2 C7 C6 120.4(6) . .
O4 C8 O3 120.9(10) . .
O4 C8 C5 121.2(13) . .
O3 C8 C5 117.9(12) . .
O4 C8 Zn2 65.6(7) . 6_557
O3 C8 Zn2 56.2(5) . 6_557
C5 C8 Zn2 170.5(9) . 6_557
N1 C9 C10 123.4(6) . .
C9 C10 C11 119.8(7) . .
N2 C11 C10 119.5(7) . .
N2 C11 C12 123.4(8) . .
C10 C11 C12 117.1(7) . .
C13 C12 C11 119.8(7) . .
N1 C13 C12 123.6(6) . .
N3 C14 C15 122.3(7) . .
N3 C14 C18 118.5(7) . .
C15 C14 C18 119.1(6) . .
C16 C15 C14 115.6(6) . .
N4 C16 C15 126.8(6) . .
N4 C17 C18 124.0(6) . .
C17 C18 C14 118.8(6) . .
C13 N1 C9 116.2(5) . .
C13 N1 Zn1 123.0(4) . .
C9 N1 Zn1 120.6(5) . .
C11 N2 N3 120.4(6) . .
C14 N3 N2 120.4(6) . .
C16 N4 C17 115.6(5) . .
C16 N4 Zn2 121.9(4) . .
C17 N4 Zn2 122.3(4) . .
C1 O1 Zn1 112.8(4) . .
C8 O3 Zn2 95.8(8) . 6_557
C8 O4 Zn2 87.2(9) . 6_557

loop_
_geom_bond_atom_site_label_1
_geom_bond_atom_site_label_2
_geom_bond_distance
_geom_bond_site_symmetry_2
Zn1 O1 2.007(4) .
Zn1 O1 2.007(4) 4_576
Zn1 N1 2.022(5) 4_576
Zn1 N1 2.022(5) .
Zn2 N4 2.031(5) .
Zn2 N4 2.031(5) 4_566
Zn2 O3 2.149(6) 6_657
Zn2 O3 2.149(6) 7_675
Zn2 O4 2.345(10) 7_675
Zn2 O4 2.345(10) 6_657
Zn2 C8 2.571(9) 6_657
Zn2 C8 2.571(9) 7_675
C1 O2 1.236(6) .
C1 O1 1.246(6) .
C1 C2 1.516(8) .
C2 C7 1.376(8) .
C2 C3 1.385(7) .
C3 C4 1.372(9) .
C4 C5 1.378(9) .
C5 C6 1.372(8) .
C5 C8 1.494(11) .
C6 C7 1.381(8) .
C8 O4 1.176(13) .
C8 O3 1.211(13) .
C8 Zn2 2.571(9) 6_557
C9 N1 1.361(7) .
C9 C10 1.372(8) .
C10 C11 1.393(9) .
C11 N2 1.360(8) .
C11 C12 1.404(8) .
C12 C13 1.364(7) .
C13 N1 1.358(7) .
C14 N3 1.376(7) .
C14 C15 1.384(8) .
C14 C18 1.383(9) .
C15 C16 1.369(8) .
C16 N4 1.316(7) .
C17 N4 1.321(6) .
C17 C18 1.355(7) .
N2 N3 1.386(8) .
O3 Zn2 2.149(6) 6_557
O4 Zn2 2.345(10) 6_557

loop_
_geom_torsion_atom_site_label_1
_geom_torsion_atom_site_label_2
_geom_torsion_atom_site_label_3
_geom_torsion_atom_site_label_4
_geom_torsion
C11 N2 N3 C14 -98.7(7)

loop_
_platon_squeeze_void_nr
_platon_squeeze_void_average_x
_platon_squeeze_void_average_y
_platon_squeeze_void_average_z
_platon_squeeze_void_volume
_platon_squeeze_void_count_electrons
1 0.750 0.361 0.250 330.1 59.8
2 0.022 0.750 0.250 151.6 31.0
3 0.478 0.250 0.250 150.1 29.7
4 0.250 0.138 0.750 330.0 59.8
5 0.522 0.750 0.750 151.6 30.9
6 0.978 0.250 0.750 150.0 29.7
